data_7241759
loop_
_publ_author_name
'T\'omasson, Dan\'iel Arnar'
'Ghosh, Dipankar'
'Kurup, M. R. Prathapachandra'
'Mulvee, Matthew T.'
'Damodaran, Krishna K.'

_publ_section_title
;
 Evaluating the role of a urea-like motif in enhancing the thermal and
 mechanical strength of supramolecular gels
;
_journal_issue 3
_journal_name_full CrystEngComm
_journal_page_first 617
_journal_page_last 628
_journal_paper_doi 10.1039/D0CE01194K
_journal_volume 23
_journal_year 2021
_chemical_formula_moiety 'C18 H15 N5 O'
_chemical_formula_sum 'C18 H15 N5 O'
_chemical_formula_weight 317.35
_space_group_crystal_system monoclinic
_space_group_IT_number 14
_space_group_name_Hall '-P 2yn'
_space_group_name_H-M_alt 'P 1 21/n 1'
_atom_sites_solution_hydrogens mixed
_audit_creation_date 2019-08-07
_audit_creation_method
;
Olex2 1.2
(compiled 2018.05.29 svn.r3508 for OlexSys, GUI svn.r5506)
;
_audit_update_record
;
2020-03-29 deposited with the CCDC.	2020-12-09 downloaded from the CCDC.
;
_cell_angle_alpha 90
_cell_angle_beta 91.8120(10)
_cell_angle_gamma 90
_cell_formula_units_Z 4
_cell_length_a 3.84640(10)
_cell_length_b 11.0679(3)
_cell_length_c 35.2718(9)
_cell_measurement_reflns_used 9993
_cell_measurement_temperature 150(2)
_cell_measurement_theta_max 78.36
_cell_measurement_theta_min 2.51
_cell_volume 1500.83(7)
_computing_cell_refinement 'SAINT v8.37A (Bruker, 2015)'
_computing_data_reduction 'SAINT v8.37A (Bruker, 2015)'
_computing_molecular_graphics 'Olex2 (Dolomanov et al., 2009)'
_computing_publication_material 'Olex2 (Dolomanov et al., 2009)'
_computing_structure_refinement 'XL (Sheldrick, 2008)'
_computing_structure_solution 'SHELXT 2014/5 (Sheldrick, 2014)'
_diffrn_ambient_temperature 149.97
_diffrn_measured_fraction_theta_full 0.997
_diffrn_measured_fraction_theta_max 0.993
_diffrn_measurement_device_type 'Bruker APEX-II CCD'
_diffrn_measurement_method '\f and \w scans'
_diffrn_radiation_type CuK\a
_diffrn_radiation_wavelength 1.54178
_diffrn_reflns_av_R_equivalents 0.0639
_diffrn_reflns_av_unetI/netI 0.0292
_diffrn_reflns_Laue_measured_fraction_full 0.997
_diffrn_reflns_Laue_measured_fraction_max 0.993
_diffrn_reflns_limit_h_max 4
_diffrn_reflns_limit_h_min -4
_diffrn_reflns_limit_k_max 14
_diffrn_reflns_limit_k_min -14
_diffrn_reflns_limit_l_max 44
_diffrn_reflns_limit_l_min -44
_diffrn_reflns_number 30671
_diffrn_reflns_point_group_measured_fraction_full 0.997
_diffrn_reflns_point_group_measured_fraction_max 0.993
_diffrn_reflns_theta_full 67.679
_diffrn_reflns_theta_max 79.080
_diffrn_reflns_theta_min 2.507
_diffrn_standards_number 0
_exptl_absorpt_coefficient_mu 0.745
_exptl_absorpt_correction_T_max 0.7542
_exptl_absorpt_correction_T_min 0.6174
_exptl_absorpt_correction_type multi-scan
_exptl_absorpt_process_details
'SADABS-2016/2 (Bruker,2016/2) was used for absorption correction. wR2(int) was 0.1232 before and 0.0727 after correction. The Ratio of minimum to maximum transmission is 0.8186. The \l/2 correction factor is Not present.'
_exptl_crystal_colour yellow
_exptl_crystal_density_diffrn 1.404
_exptl_crystal_description needle
_exptl_crystal_F_000 664
_exptl_crystal_size_max 0.3
_exptl_crystal_size_mid 0.04
_exptl_crystal_size_min 0.03
_refine_diff_density_max 0.304
_refine_diff_density_min -0.327
_refine_diff_density_rms 0.053
_refine_ls_extinction_method none
_refine_ls_goodness_of_fit_ref 1.062
_refine_ls_hydrogen_treatment mixed
_refine_ls_matrix_type full
_refine_ls_number_parameters 225
_refine_ls_number_reflns 3206
_refine_ls_number_restraints 0
_refine_ls_restrained_S_all 1.062
_refine_ls_R_factor_all 0.0562
_refine_ls_R_factor_gt 0.0460
_refine_ls_shift/su_max 0.000
_refine_ls_shift/su_mean 0.000
_refine_ls_structure_factor_coef Fsqd
_refine_ls_weighting_details 'w=1/[\s^2^(Fo^2^)+(0.0574P)^2^+0.5908P] where P=(Fo^2^+2Fc^2^)/3'
_refine_ls_weighting_scheme calc
_refine_ls_wR_factor_gt 0.1096
_refine_ls_wR_factor_ref 0.1155
_reflns_Friedel_coverage 0.000
_reflns_number_gt 2729
_reflns_number_total 3206
_reflns_threshold_expression 'I > 2\s(I)'
_cod_data_source_file d0ce01194k2.cif
_cod_data_source_block Ligand_HL2
_cod_depositor_comments 'Adding full bibliography for 7241758--7241763.cif.'
_cod_database_code 7241759
_shelx_shelxl_version_number 2017/1
_shelx_space_group_comment
;
The symmetry employed for this shelxl refinement is uniquely defined
by the following loop, which should always be used as a source of
symmetry information in preference to the above space-group names.
They are only intended as comments.
;
_shelx_estimated_absorpt_t_max 0.978
_shelx_estimated_absorpt_t_min 0.807
_olex2_refinement_description
;
1. Fixed Uiso
 At 1.2 times of:
  All C(H) groups
2.a Aromatic/amide H refined with riding coordinates:
 C2(H2), C3(H3), C4(H4), C5(H5), C9(H9), C10(H10), C11(H11), C12(H12),
 C20(H20), C21(H21), C22(H22), C23(H23), C24(H24)
;
_olex2_submission_special_instructions 'No special instructions were received'

loop_
_space_group_symop_operation_xyz
'x, y, z'
'-x+1/2, y+1/2, -z+1/2'
'-x, -y, -z'
'x-1/2, -y-1/2, z-1/2'

loop_
_atom_site_label
_atom_site_type_symbol
_atom_site_fract_x
_atom_site_fract_y
_atom_site_fract_z
_atom_site_U_iso_or_equiv
_atom_site_adp_type
_atom_site_occupancy
_atom_site_site_symmetry_order
_atom_site_calc_flag
_atom_site_refinement_flags_posn
_atom_site_refinement_flags_adp
_atom_site_refinement_flags_occupancy
_atom_site_disorder_assembly
_atom_site_disorder_group
N1 N 0.2667(4) 0.64639(11) 0.47278(4) 0.0243(3) Uani 1 1 d . . . . .
C2 C 0.1951(4) 0.63311(14) 0.50942(4) 0.0265(3) Uani 1 1 d . . . . .
H2 H 0.264676 0.560280 0.521729 0.032 Uiso 1 1 calc R . . . .
C3 C 0.0253(4) 0.71941(14) 0.53046(4) 0.0268(3) Uani 1 1 d . . . . .
H3 H -0.015310 0.706945 0.556603 0.032 Uiso 1 1 calc R . . . .
C4 C -0.0838(4) 0.82464(14) 0.51224(4) 0.0265(3) Uani 1 1 d . . . . .
H4 H -0.207745 0.884654 0.525537 0.032 Uiso 1 1 calc R . . . .
C5 C -0.0094(4) 0.84091(13) 0.47441(4) 0.0241(3) Uani 1 1 d . . . . .
H5 H -0.080073 0.912501 0.461456 0.029 Uiso 1 1 calc R . . . .
C6 C 0.1705(4) 0.75083(13) 0.45561(4) 0.0218(3) Uani 1 1 d . . . . .
C7 C 0.2633(4) 0.76620(13) 0.41525(4) 0.0226(3) Uani 1 1 d . . . . .
C8 C 0.2392(4) 0.88791(13) 0.39687(4) 0.0223(3) Uani 1 1 d . . . . .
C9 C 0.0880(4) 0.89944(14) 0.36061(4) 0.0265(3) Uani 1 1 d . . . . .
H9 H -0.013902 0.831518 0.348097 0.032 Uiso 1 1 calc R . . . .
C10 C 0.0885(4) 1.01127(15) 0.34315(4) 0.0303(4) Uani 1 1 d . . . . .
H10 H -0.014912 1.021662 0.318552 0.036 Uiso 1 1 calc R . . . .
C11 C 0.2426(4) 1.10792(15) 0.36215(5) 0.0303(4) Uani 1 1 d . . . . .
H11 H 0.250314 1.185562 0.350721 0.036 Uiso 1 1 calc R . . . .
C12 C 0.3852(4) 1.08866(14) 0.39822(4) 0.0271(3) Uani 1 1 d . . . . .
H12 H 0.489590 1.155272 0.411188 0.033 Uiso 1 1 calc R . . . .
N13 N 0.3841(4) 0.98135(11) 0.41586(4) 0.0243(3) Uani 1 1 d . . . . .
N14 N 0.3717(4) 0.68446(11) 0.39232(3) 0.0250(3) Uani 1 1 d . . . . .
N15 N 0.4127(4) 0.56769(12) 0.40363(4) 0.0286(3) Uani 1 1 d . . . . .
H15 H 0.374(5) 0.5496(18) 0.4282(6) 0.033(5) Uiso 1 1 d . . . . .
C16 C 0.5519(4) 0.48490(14) 0.37877(4) 0.0265(3) Uani 1 1 d . . . . .
O17 O 0.5956(4) 0.38011(10) 0.38832(3) 0.0345(3) Uani 1 1 d . . . . .
N18 N 0.6288(4) 0.53479(12) 0.34479(4) 0.0275(3) Uani 1 1 d . . . . .
H18 H 0.589(6) 0.612(2) 0.3428(6) 0.034(5) Uiso 1 1 d . . . . .
C19 C 0.7676(4) 0.47929(14) 0.31288(4) 0.0250(3) Uani 1 1 d . . . . .
C20 C 0.8519(5) 0.55453(15) 0.28282(5) 0.0300(3) Uani 1 1 d . . . . .
H20 H 0.818744 0.639302 0.284874 0.036 Uiso 1 1 calc R . . . .
C21 C 0.9837(5) 0.50651(16) 0.24999(5) 0.0324(4) Uani 1 1 d . . . . .
H21 H 1.037892 0.558415 0.229554 0.039 Uiso 1 1 calc R . . . .
C22 C 1.0369(5) 0.38312(16) 0.24677(5) 0.0333(4) Uani 1 1 d . . . . .
H22 H 1.127468 0.349988 0.224283 0.040 Uiso 1 1 calc R . . . .
C23 C 0.9559(5) 0.30883(15) 0.27687(5) 0.0329(4) Uani 1 1 d . . . . .
H23 H 0.992968 0.224247 0.274844 0.039 Uiso 1 1 calc R . . . .
C24 C 0.8218(4) 0.35541(14) 0.30992(4) 0.0282(3) Uani 1 1 d . . . . .
H24 H 0.767700 0.303235 0.330295 0.034 Uiso 1 1 calc R . . . .

loop_
_atom_site_aniso_label
_atom_site_aniso_U_11
_atom_site_aniso_U_22
_atom_site_aniso_U_33
_atom_site_aniso_U_23
_atom_site_aniso_U_13
_atom_site_aniso_U_12
N1 0.0298(7) 0.0204(6) 0.0227(6) 0.0010(5) 0.0000(5) -0.0009(5)
C2 0.0330(9) 0.0229(7) 0.0235(7) 0.0042(5) -0.0018(6) -0.0022(6)
C3 0.0316(8) 0.0285(8) 0.0202(7) 0.0017(6) 0.0009(6) -0.0053(6)
C4 0.0296(8) 0.0257(7) 0.0245(7) -0.0038(6) 0.0031(6) -0.0017(6)
C5 0.0274(8) 0.0206(7) 0.0242(7) 0.0022(5) 0.0000(6) -0.0007(6)
C6 0.0242(7) 0.0203(6) 0.0207(7) 0.0005(5) -0.0002(5) -0.0035(5)
C7 0.0259(8) 0.0208(7) 0.0212(7) 0.0005(5) -0.0002(5) -0.0001(5)
C8 0.0252(7) 0.0210(7) 0.0210(7) 0.0014(5) 0.0041(5) 0.0024(5)
C9 0.0285(8) 0.0277(8) 0.0234(7) 0.0000(6) 0.0022(6) 0.0006(6)
C10 0.0314(9) 0.0360(9) 0.0236(7) 0.0080(6) 0.0015(6) 0.0051(7)
C11 0.0334(9) 0.0250(8) 0.0329(8) 0.0104(6) 0.0068(6) 0.0040(6)
C12 0.0317(9) 0.0205(7) 0.0295(7) 0.0001(6) 0.0065(6) 0.0011(6)
N13 0.0296(7) 0.0206(6) 0.0231(6) 0.0004(5) 0.0035(5) 0.0017(5)
N14 0.0325(7) 0.0190(6) 0.0235(6) 0.0015(5) 0.0008(5) 0.0012(5)
N15 0.0450(8) 0.0193(6) 0.0217(6) 0.0014(5) 0.0050(5) 0.0027(5)
C16 0.0349(9) 0.0210(7) 0.0233(7) -0.0003(5) -0.0019(6) 0.0008(6)
O17 0.0565(8) 0.0204(5) 0.0269(6) 0.0015(4) 0.0031(5) 0.0056(5)
N18 0.0400(8) 0.0186(6) 0.0239(6) 0.0005(5) 0.0022(5) 0.0042(5)
C19 0.0259(8) 0.0258(7) 0.0231(7) -0.0022(6) -0.0015(6) 0.0016(6)
C20 0.0359(9) 0.0262(8) 0.0277(8) -0.0004(6) -0.0006(6) -0.0006(6)
C21 0.0355(9) 0.0361(9) 0.0258(8) 0.0019(6) 0.0024(6) -0.0033(7)
C22 0.0321(9) 0.0407(9) 0.0270(8) -0.0069(7) 0.0027(6) 0.0024(7)
C23 0.0362(9) 0.0281(8) 0.0344(8) -0.0057(6) 0.0009(7) 0.0047(7)
C24 0.0322(9) 0.0255(8) 0.0268(7) 0.0001(6) 0.0004(6) 0.0025(6)

loop_
_atom_type_symbol
_atom_type_description
_atom_type_scat_dispersion_real
_atom_type_scat_dispersion_imag
_atom_type_scat_source
C C 0.0181 0.0091 'International Tables Vol C Tables 4.2.6.8 and 6.1.1.4'
H H 0.0000 0.0000 'International Tables Vol C Tables 4.2.6.8 and 6.1.1.4'
N N 0.0311 0.0180 'International Tables Vol C Tables 4.2.6.8 and 6.1.1.4'
O O 0.0492 0.0322 'International Tables Vol C Tables 4.2.6.8 and 6.1.1.4'

loop_
_geom_angle_atom_site_label_1
_geom_angle_atom_site_label_2
_geom_angle_atom_site_label_3
_geom_angle
_geom_angle_site_symmetry_1
_geom_angle_site_symmetry_3
_geom_angle_publ_flag
C2 N1 C6 117.71(13) . . ?
N1 C2 H2 118.1 . . ?
N1 C2 C3 123.81(14) . . ?
C3 C2 H2 118.1 . . ?
C2 C3 H3 121.0 . . ?
C2 C3 C4 118.08(14) . . ?
C4 C3 H3 121.0 . . ?
C3 C4 H4 120.5 . . ?
C5 C4 C3 119.09(14) . . ?
C5 C4 H4 120.5 . . ?
C4 C5 H5 120.5 . . ?
C4 C5 C6 119.09(14) . . ?
C6 C5 H5 120.5 . . ?
N1 C6 C5 122.14(13) . . ?
N1 C6 C7 117.12(13) . . ?
C5 C6 C7 120.74(13) . . ?
C6 C7 C8 120.26(12) . . ?
N14 C7 C6 127.66(13) . . ?
N14 C7 C8 112.08(12) . . ?
C9 C8 C7 119.88(13) . . ?
N13 C8 C7 117.24(13) . . ?
N13 C8 C9 122.78(13) . . ?
C8 C9 H9 120.5 . . ?
C10 C9 C8 118.96(15) . . ?
C10 C9 H9 120.5 . . ?
C9 C10 H10 120.6 . . ?
C9 C10 C11 118.85(15) . . ?
C11 C10 H10 120.6 . . ?
C10 C11 H11 120.8 . . ?
C10 C11 C12 118.42(14) . . ?
C12 C11 H11 120.8 . . ?
C11 C12 H12 118.1 . . ?
N13 C12 C11 123.73(15) . . ?
N13 C12 H12 118.1 . . ?
C12 N13 C8 117.24(13) . . ?
C7 N14 N15 121.23(13) . . ?
N14 N15 H15 118.0(13) . . ?
N14 N15 C16 119.04(13) . . ?
C16 N15 H15 122.5(13) . . ?
O17 C16 N15 120.45(14) . . ?
O17 C16 N18 126.72(14) . . ?
N18 C16 N15 112.82(13) . . ?
C16 N18 H18 115.2(14) . . ?
C16 N18 C19 128.91(13) . . ?
C19 N18 H18 115.9(14) . . ?
C20 C19 N18 116.89(14) . . ?
C24 C19 N18 123.61(14) . . ?
C24 C19 C20 119.50(14) . . ?
C19 C20 H20 119.8 . . ?
C21 C20 C19 120.45(15) . . ?
C21 C20 H20 119.8 . . ?
C20 C21 H21 119.8 . . ?
C20 C21 C22 120.37(15) . . ?
C22 C21 H21 119.8 . . ?
C21 C22 H22 120.5 . . ?
C23 C22 C21 118.98(15) . . ?
C23 C22 H22 120.5 . . ?
C22 C23 H23 119.3 . . ?
C22 C23 C24 121.41(16) . . ?
C24 C23 H23 119.3 . . ?
C19 C24 H24 120.4 . . ?
C23 C24 C19 119.29(15) . . ?
C23 C24 H24 120.4 . . ?

loop_
_geom_bond_atom_site_label_1
_geom_bond_atom_site_label_2
_geom_bond_distance
_geom_bond_site_symmetry_2
_geom_bond_publ_flag
N1 C2 1.338(2) . ?
N1 C6 1.3512(19) . ?
C2 H2 0.9500 . ?
C2 C3 1.386(2) . ?
C3 H3 0.9500 . ?
C3 C4 1.389(2) . ?
C4 H4 0.9500 . ?
C4 C5 1.385(2) . ?
C5 H5 0.9500 . ?
C5 C6 1.393(2) . ?
C6 C7 1.488(2) . ?
C7 C8 1.4966(19) . ?
C7 N14 1.2916(19) . ?
C8 C9 1.394(2) . ?
C8 N13 1.344(2) . ?
C9 H9 0.9500 . ?
C9 C10 1.383(2) . ?
C10 H10 0.9500 . ?
C10 C11 1.385(3) . ?
C11 H11 0.9500 . ?
C11 C12 1.386(2) . ?
C12 H12 0.9500 . ?
C12 N13 1.3408(19) . ?
N14 N15 1.3603(18) . ?
N15 H15 0.91(2) . ?
N15 C16 1.387(2) . ?
C16 O17 1.2180(19) . ?
C16 N18 1.361(2) . ?
N18 H18 0.87(2) . ?
N18 C19 1.402(2) . ?
C19 C20 1.395(2) . ?
C19 C24 1.391(2) . ?
C20 H20 0.9500 . ?
C20 C21 1.385(2) . ?
C21 H21 0.9500 . ?
C21 C22 1.386(3) . ?
C22 H22 0.9500 . ?
C22 C23 1.386(3) . ?
C23 H23 0.9500 . ?
C23 C24 1.389(2) . ?
C24 H24 0.9500 . ?
